data_4061093
loop_
_publ_author_name
'Choukroun, Robert'
'Lorber, Christian'
'Vendier, Laure'
'Donnadieu, Bruno'

_publ_section_title
;
Mono and Homobimetallic Vanadium Complexes: Borane Adducts of
Vanada(IV)azirine Complexes
;
_journal_issue 23
_journal_name_full Organometallics
_journal_page_first 5488
_journal_page_last 5492
_journal_paper_doi 10.1021/om049488t
_journal_volume 23
_journal_year 2004
_chemical_formula_moiety 'C56 H20 B2 F30 N2 V'
_chemical_formula_sum 'C56 H20 B2 F30 N2 V'
_chemical_formula_weight 1363.3
_space_group_IT_number 2
_space_group_name_Hall '-P 1'
_space_group_name_H-M_alt 'P -1'
_symmetry_cell_setting triclinic
_symmetry_Int_Tables_number 2
_symmetry_space_group_name_Hall '-P 1'
_symmetry_space_group_name_H-M 'P -1'
_cell_angle_alpha 71.067(11)
_cell_angle_beta 86.025(13)
_cell_angle_gamma 71.755(11)
_cell_formula_units_Z 2
_cell_length_a 11.6741(12)
_cell_length_b 13.8023(13)
_cell_length_c 19.202(2)
_cell_measurement_temperature 180(2)
_cell_measurement_wavelength 0.71073
_cell_volume 2777.7(6)
_diffrn_ambient_temperature 180
_exptl_crystal_density_diffrn 1.63
_cod_database_code 4061093

loop_
_symmetry_equiv_pos_as_xyz
'x, y, z'
'-x, -y, -z'

loop_
_atom_site_label
_atom_site_type_symbol
_atom_site_fract_x
_atom_site_fract_y
_atom_site_fract_z
_atom_site_U_iso_or_equiv
_atom_site_adp_type
_atom_site_occupancy
_atom_site_symmetry_multiplicity
_atom_site_calc_flag
_atom_site_refinement_flags
_atom_site_disorder_assembly
_atom_site_disorder_group
C11 C 0.3819(4) 0.6220(4) 0.6553(2) 0.0475(11) Uani 1 1 d . . .
H11 H 0.3591 0.6335 0.6033 0.057 Uiso 1 1 calc R . .
C12 C 0.3606(4) 0.7035(4) 0.6881(2) 0.0524(12) Uani 1 1 d . . .
H12 H 0.3229 0.7825 0.6634 0.063 Uiso 1 1 calc R . .
C13 C 0.4138(4) 0.6544(4) 0.7596(2) 0.0533(12) Uani 1 1 d . . .
H13 H 0.4211 0.6927 0.7944 0.064 Uiso 1 1 calc R . .
C4 C 0.4673(4) 0.5451(4) 0.7696(2) 0.0495(11) Uani 1 1 d . . .
H4 H 0.518 0.4916 0.8136 0.059 Uiso 1 1 calc R . .
C5 C 0.4464(4) 0.5235(4) 0.7058(2) 0.0478(11) Uani 1 1 d . . .
H5 H 0.4793 0.4531 0.6962 0.057 Uiso 1 1 calc R . .
C6 C 0.2663(4) 0.4286(3) 0.8455(2) 0.0447(11) Uani 1 1 d . . .
H6 H 0.3154 0.3546 0.846 0.054 Uiso 1 1 calc R . .
C7 C 0.3004(4) 0.4931(4) 0.87899(19) 0.0493(11) Uani 1 1 d . . .
H7 H 0.3785 0.4728 0.9065 0.059 Uiso 1 1 calc R . .
C8 C 0.2037(4) 0.5875(4) 0.87101(19) 0.0440(11) Uani 1 1 d . . .
H8 H 0.2004 0.6454 0.8924 0.053 Uiso 1 1 calc R . .
C9 C 0.1072(4) 0.5798(3) 0.83500(19) 0.0394(10) Uani 1 1 d . . .
H9 H 0.0238 0.6321 0.8258 0.047 Uiso 1 1 calc R . .
C10 C 0.1462(4) 0.4812(3) 0.8191(2) 0.0399(10) Uani 1 1 d . . .
H10 H 0.0951 0.4516 0.7971 0.048 Uiso 1 1 calc R . .
C1 C 0.1217(3) 0.7003(3) 0.69362(19) 0.0344(9) Uani 1 1 d . . .
C2 C 0.0350(4) 0.8128(3) 0.67068(19) 0.0392(10) Uani 1 1 d . . .
H2A H 0.0682 0.8596 0.6293 0.047 Uiso 1 1 calc R . .
H2B H -0.0425 0.812 0.6533 0.047 Uiso 1 1 calc R . .
C3 C 0.0133(3) 0.8570(3) 0.7316(2) 0.0372(9) Uani 1 1 d . . .
C14 C 0.0122(4) 0.7020(3) 0.5438(2) 0.0384(10) Uani 1 1 d . . .
C15 C -0.0971(4) 0.7202(4) 0.5106(2) 0.0444(10) Uani 1 1 d . . .
C16 C -0.1531(4) 0.8119(4) 0.4528(2) 0.0517(12) Uani 1 1 d . . .
C17 C -0.1006(5) 0.8907(4) 0.4276(2) 0.0559(12) Uani 1 1 d . . .
C18 C 0.0087(4) 0.8789(4) 0.4575(2) 0.0476(11) Uani 1 1 d . . .
C19 C 0.0618(4) 0.7850(3) 0.51310(19) 0.0402(10) Uani 1 1 d . . .
C20 C -0.0112(4) 0.5275(3) 0.65345(19) 0.0367(9) Uani 1 1 d . . .
C21 C -0.1010(4) 0.5715(3) 0.6953(2) 0.0412(10) Uani 1 1 d . . .
C22 C -0.1845(4) 0.5244(4) 0.7334(2) 0.0449(11) Uani 1 1 d . . .
C23 C -0.1815(4) 0.4264(4) 0.7311(2) 0.0482(11) Uani 1 1 d . . .
C24 C -0.0947(4) 0.3763(4) 0.6916(2) 0.0456(11) Uani 1 1 d . . .
C25 C -0.0146(4) 0.4278(3) 0.65299(19) 0.0410(10) Uani 1 1 d . . .
C26 C 0.2007(4) 0.5159(3) 0.5794(2) 0.0383(10) Uani 1 1 d . . .
C27 C 0.2426(4) 0.5372(4) 0.5082(2) 0.0455(11) Uani 1 1 d . . .
C28 C 0.3439(4) 0.4713(4) 0.4875(2) 0.0561(13) Uani 1 1 d . . .
C29 C 0.4095(4) 0.3763(4) 0.5366(3) 0.0556(13) Uani 1 1 d . . .
C30 C 0.3720(4) 0.3491(4) 0.6075(2) 0.0498(11) Uani 1 1 d . . .
C31 C 0.2716(4) 0.4183(4) 0.6268(2) 0.0418(10) Uani 1 1 d . . .
C32 C -0.1477(4) 1.0211(4) 0.8375(2) 0.0470(11) Uani 1 1 d . . .
C33 C -0.1943(4) 1.0954(4) 0.7693(3) 0.0502(11) Uani 1 1 d . . .
C34 C -0.3019(5) 1.1762(4) 0.7600(3) 0.0636(13) Uani 1 1 d . . .
C35 C -0.3682(4) 1.1855(4) 0.8197(4) 0.0699(15) Uani 1 1 d . . .
C36 C -0.3302(5) 1.1150(4) 0.8883(3) 0.0662(15) Uani 1 1 d . . .
C37 C -0.2199(4) 1.0343(4) 0.8957(3) 0.0547(12) Uani 1 1 d . . .
C38 C 0.0921(4) 0.9958(3) 0.8342(2) 0.0443(10) Uani 1 1 d . . .
C39 C 0.0782(4) 1.0939(4) 0.8437(2) 0.0511(12) Uani 1 1 d . . .
C40 C 0.1675(5) 1.1409(4) 0.8361(3) 0.0643(14) Uani 1 1 d . . .
C41 C 0.2795(5) 1.0901(5) 0.8188(3) 0.0750(16) Uani 1 1 d . . .
C42 C 0.3008(5) 0.9920(5) 0.8087(3) 0.0781(17) Uani 1 1 d . . .
C43 C 0.2081(4) 0.9481(4) 0.8171(3) 0.0598(13) Uani 1 1 d . . .
C44 C 0.0103(4) 0.8312(3) 0.9191(2) 0.0415(10) Uani 1 1 d . . .
C45 C 0.0941(4) 0.8030(4) 0.9764(2) 0.0452(11) Uani 1 1 d . . .
C46 C 0.1104(4) 0.7103(4) 1.0361(2) 0.0503(12) Uani 1 1 d . . .
C47 C 0.0466(4) 0.6428(4) 1.0411(2) 0.0524(12) Uani 1 1 d . . .
C48 C -0.0386(4) 0.6663(4) 0.9881(2) 0.0498(11) Uani 1 1 d . . .
C49 C -0.0529(4) 0.7590(4) 0.9282(2) 0.0433(10) Uani 1 1 d . . .
B1 B 0.0831(4) 0.5917(4) 0.6094(2) 0.0351(10) Uani 1 1 d . . .
B2 B -0.0123(4) 0.9377(4) 0.8461(2) 0.0403(12) Uani 1 1 d . . .
N1 N 0.1365(3) 0.6244(3) 0.66970(15) 0.0354(8) Uani 1 1 d . . .
N2 N 0.0000(3) 0.8902(3) 0.77934(17) 0.0404(8) Uani 1 1 d . . .
F15 F -0.1568(2) 0.6463(2) 0.53125(12) 0.0557(7) Uani 1 1 d . . .
F16 F -0.2592(3) 0.8225(2) 0.42263(15) 0.0761(8) Uani 1 1 d . . .
F17 F -0.1530(3) 0.9820(2) 0.37135(14) 0.0772(9) Uani 1 1 d . . .
F18 F 0.0627(2) 0.9557(2) 0.43221(12) 0.0599(7) Uani 1 1 d . . .
F19 F 0.1724(2) 0.77658(19) 0.53747(11) 0.0476(6) Uani 1 1 d . . .
F21 F -0.1123(2) 0.6704(2) 0.69973(13) 0.0554(7) Uani 1 1 d . . .
F22 F -0.2688(2) 0.5743(2) 0.77226(14) 0.0655(8) Uani 1 1 d . . .
F23 F -0.2629(2) 0.3785(2) 0.76657(13) 0.0606(7) Uani 1 1 d . . .
F24 F -0.0878(2) 0.2787(2) 0.68930(13) 0.0592(7) Uani 1 1 d . . .
F25 F 0.0629(2) 0.3754(2) 0.61184(12) 0.0539(7) Uani 1 1 d . . .
F27 F 0.1848(2) 0.6273(2) 0.45430(12) 0.0600(7) Uani 1 1 d . . .
F28 F 0.3781(3) 0.4999(3) 0.41686(14) 0.0859(10) Uani 1 1 d . . .
F29 F 0.5070(3) 0.3113(3) 0.51617(16) 0.0891(10) Uani 1 1 d . . .
F30 F 0.4302(2) 0.2540(2) 0.65698(14) 0.0682(8) Uani 1 1 d . . .
F31 F 0.2402(2) 0.38448(19) 0.69823(11) 0.0511(6) Uani 1 1 d . . .
F33 F -0.1301(2) 1.0914(2) 0.70889(13) 0.0620(7) Uani 1 1 d . . .
F34 F -0.3396(3) 1.2478(2) 0.69302(18) 0.0860(9) Uani 1 1 d . . .
F35 F -0.4729(3) 1.2666(3) 0.8122(2) 0.0984(11) Uani 1 1 d . . .
F36 F -0.3931(3) 1.1238(3) 0.9480(2) 0.0980(11) Uani 1 1 d . . .
F37 F -0.1839(3) 0.9683(2) 0.96530(15) 0.0751(9) Uani 1 1 d . . .
F39 F -0.0292(2) 1.1515(2) 0.86190(16) 0.0696(8) Uani 1 1 d . . .
F40 F 0.1466(3) 1.2364(3) 0.84711(19) 0.0930(10) Uani 1 1 d . . .
F41 F 0.3703(3) 1.1331(3) 0.8130(2) 0.1104(12) Uani 1 1 d . . .
F42 F 0.4118(3) 0.9382(4) 0.7921(3) 0.1299(16) Uani 1 1 d . . .
F43 F 0.2363(3) 0.8486(2) 0.80940(19) 0.0853(10) Uani 1 1 d . . .
F45 F 0.1605(3) 0.8666(2) 0.97650(13) 0.0636(7) Uani 1 1 d . . .
F46 F 0.1929(2) 0.6893(2) 1.08988(12) 0.0647(8) Uani 1 1 d . . .
F47 F 0.0687(3) 0.5512(2) 1.09907(13) 0.0739(8) Uani 1 1 d . . .
F48 F -0.1044(3) 0.6004(2) 0.99192(15) 0.0711(8) Uani 1 1 d . . .
F49 F -0.1390(2) 0.7792(2) 0.87660(13) 0.0551(7) Uani 1 1 d . . .
V1 V 0.26335(6) 0.58479(6) 0.75579(3) 0.03551(18) Uani 1 1 d . . .
C101 C 0.6431(16) -0.0159(12) 0.5654(8) 0.142(4) Uani 0.5 1 d PDU . .
C102 C 0.6648(14) 0.0064(11) 0.6252(7) 0.136(4) Uani 0.5 1 d PDU . .
H102 H 0.6798 0.0722 0.6198 0.164 Uiso 0.5 1 calc PR . .
C103 C 0.6654(14) -0.0635(11) 0.6923(7) 0.131(4) Uani 0.5 1 d PDU . .
H103 H 0.6812 -0.0477 0.7346 0.158 Uiso 0.5 1 calc PR . .
C104 C 0.6438(14) -0.1559(12) 0.6998(7) 0.133(4) Uani 0.5 1 d PDU . .
H104 H 0.6446 -0.2058 0.7476 0.16 Uiso 0.5 1 calc PR . .
C105 C 0.6209(14) -0.1782(11) 0.6401(8) 0.133(4) Uani 0.5 1 d PDU . .
H105 H 0.6064 -0.2443 0.6457 0.16 Uiso 0.5 1 calc PR . .
C106 C 0.6186(16) -0.1076(11) 0.5730(7) 0.141(4) Uani 0.5 1 d PDU . .
H106 H 0.5996 -0.1222 0.5308 0.169 Uiso 0.5 1 calc PR . .
C107 C 0.635(2) 0.0590(16) 0.4969(12) 0.202(7) Uani 0.5 1 d PDU . .
H10A H 0.561 0.0688 0.4709 0.303 Uiso 0.5 1 calc PR . .
H10B H 0.7052 0.0341 0.4688 0.303 Uiso 0.5 1 calc PR . .
H10C H 0.6338 0.1277 0.5021 0.303 Uiso 0.5 1 calc PR . .
C201 C 0.524(3) 0.607(2) 0.956(2) 0.072(5) Uani 0.5 1 d PDU A -1
C202 C 0.430(3) 0.612(3) 0.9989(17) 0.072(5) Uani 0.5 1 d PDU A -1
H202 H 0.381 0.6794 1.0018 0.086 Uiso 0.5 1 calc PR A -1
C203 C 0.404(3) 0.519(2) 1.040(2) 0.067(5) Uani 0.5 1 d PDU A -1
H203 H 0.3358 0.5246 1.0702 0.08 Uiso 0.5 1 calc PR A -1
C204 C 0.471(3) 0.421(2) 1.0382(19) 0.066(5) Uani 0.5 1 d PDU A -1
H204 H 0.4512 0.3581 1.0674 0.08 Uiso 0.5 1 calc PR A -1
C205 C 0.573(3) 0.413(3) 0.9911(17) 0.067(5) Uani 0.5 1 d PDU A -1
H205 H 0.6205 0.3446 0.9877 0.08 Uiso 0.5 1 calc PR A -1
C206 C 0.600(3) 0.505(2) 0.951(2) 0.067(5) Uani 0.5 1 d PDU A -1
H206 H 0.6675 0.502 0.9206 0.081 Uiso 0.5 1 calc PR A -1
C207 C 0.5599(12) 0.6895(11) 0.9202(6) 0.090(4) Uani 0.5 1 d PDU A -1
H20A H 0.5964 0.68 0.8744 0.135 Uiso 0.5 1 calc PR A -1
H20B H 0.6198 0.6952 0.9507 0.135 Uiso 0.5 1 calc PR A -1
H20C H 0.4908 0.7554 0.9086 0.135 Uiso 0.5 1 calc PR A -1

loop_
_atom_site_aniso_label
_atom_site_aniso_U_11
_atom_site_aniso_U_22
_atom_site_aniso_U_33
_atom_site_aniso_U_23
_atom_site_aniso_U_13
_atom_site_aniso_U_12
C11 0.040(2) 0.061(3) 0.039(2) -0.012(2) 0.0098(19) -0.018(2)
C12 0.045(3) 0.049(3) 0.060(3) -0.008(2) 0.006(2) -0.019(2)
C13 0.044(3) 0.067(4) 0.060(3) -0.031(3) 0.003(2) -0.021(3)
C4 0.034(2) 0.067(3) 0.047(2) -0.020(2) -0.0010(18) -0.013(2)
C5 0.034(2) 0.060(3) 0.048(2) -0.023(2) 0.0070(19) -0.009(2)
C6 0.050(3) 0.034(2) 0.040(2) -0.0069(18) 0.0026(19) -0.006(2)
C7 0.055(3) 0.060(3) 0.0277(19) -0.0068(19) -0.0045(18) -0.016(2)
C8 0.057(3) 0.049(3) 0.0292(19) -0.0142(18) 0.0033(18) -0.020(2)
C9 0.041(2) 0.036(2) 0.036(2) -0.0091(18) 0.0070(17) -0.010(2)
C10 0.048(3) 0.034(2) 0.038(2) -0.0097(17) 0.0057(18) -0.016(2)
C1 0.038(2) 0.030(2) 0.0377(19) -0.0107(17) 0.0049(16) -0.0154(19)
C2 0.057(3) 0.030(2) 0.0319(18) -0.0109(16) 0.0002(17) -0.014(2)
C3 0.040(2) 0.027(2) 0.041(2) -0.0082(18) -0.0008(17) -0.0074(19)
C14 0.046(3) 0.038(3) 0.038(2) -0.0178(18) 0.0027(18) -0.016(2)
C15 0.051(3) 0.042(3) 0.047(2) -0.016(2) 0.001(2) -0.021(2)
C16 0.050(3) 0.050(3) 0.053(3) -0.014(2) -0.015(2) -0.012(2)
C17 0.072(3) 0.036(3) 0.048(2) -0.002(2) -0.013(2) -0.010(3)
C18 0.064(3) 0.036(3) 0.045(2) -0.007(2) -0.001(2) -0.023(2)
C19 0.050(3) 0.037(3) 0.035(2) -0.0114(18) -0.0037(18) -0.013(2)
C20 0.041(2) 0.038(2) 0.0318(18) -0.0139(17) -0.0018(16) -0.0103(19)
C21 0.044(2) 0.041(3) 0.043(2) -0.0179(19) -0.0001(19) -0.014(2)
C22 0.041(2) 0.054(3) 0.044(2) -0.021(2) 0.0066(19) -0.016(2)
C23 0.051(3) 0.061(3) 0.035(2) -0.008(2) 0.0021(19) -0.028(2)
C24 0.061(3) 0.038(3) 0.042(2) -0.0095(19) -0.003(2) -0.024(2)
C25 0.049(3) 0.043(3) 0.0335(19) -0.0155(18) -0.0001(18) -0.014(2)
C26 0.045(2) 0.037(3) 0.039(2) -0.0182(19) 0.0034(18) -0.015(2)
C27 0.050(3) 0.045(3) 0.043(2) -0.015(2) 0.009(2) -0.016(2)
C28 0.061(3) 0.069(4) 0.047(2) -0.030(2) 0.025(2) -0.025(3)
C29 0.045(3) 0.060(3) 0.063(3) -0.033(3) 0.017(2) -0.008(3)
C30 0.047(3) 0.040(3) 0.060(3) -0.021(2) -0.005(2) -0.004(2)
C31 0.052(3) 0.047(3) 0.038(2) -0.0220(19) 0.0073(19) -0.023(2)
C32 0.050(3) 0.037(3) 0.059(3) -0.021(2) 0.006(2) -0.016(2)
C33 0.048(3) 0.037(3) 0.068(3) -0.021(2) 0.001(2) -0.013(2)
C34 0.055(3) 0.042(3) 0.089(4) -0.013(3) -0.010(3) -0.014(3)
C35 0.038(3) 0.043(3) 0.122(5) -0.026(3) 0.000(3) -0.004(3)
C36 0.052(3) 0.054(3) 0.102(4) -0.044(3) 0.030(3) -0.016(3)
C37 0.055(3) 0.046(3) 0.064(3) -0.021(2) 0.007(2) -0.015(2)
C38 0.050(3) 0.041(3) 0.044(2) -0.017(2) 0.0020(19) -0.014(2)
C39 0.056(3) 0.045(3) 0.058(3) -0.024(2) 0.008(2) -0.016(2)
C40 0.071(4) 0.053(3) 0.078(3) -0.026(3) 0.008(3) -0.027(3)
C41 0.069(4) 0.076(4) 0.098(4) -0.029(3) 0.014(3) -0.048(3)
C42 0.049(3) 0.085(5) 0.113(4) -0.049(4) 0.020(3) -0.024(3)
C43 0.055(3) 0.051(3) 0.082(3) -0.033(3) 0.008(3) -0.017(3)
C44 0.043(2) 0.041(3) 0.045(2) -0.0229(19) 0.0043(19) -0.009(2)
C45 0.052(3) 0.042(3) 0.048(2) -0.022(2) 0.001(2) -0.014(2)
C46 0.055(3) 0.058(3) 0.036(2) -0.019(2) -0.003(2) -0.009(3)
C47 0.054(3) 0.048(3) 0.045(2) -0.006(2) 0.012(2) -0.013(3)
C48 0.050(3) 0.047(3) 0.055(3) -0.016(2) 0.013(2) -0.023(2)
C49 0.042(2) 0.044(3) 0.044(2) -0.016(2) 0.0055(19) -0.013(2)
B1 0.047(3) 0.031(3) 0.031(2) -0.0128(18) 0.0035(19) -0.015(2)
B2 0.053(3) 0.034(3) 0.041(2) -0.021(2) 0.002(2) -0.013(2)
N1 0.0396(19) 0.032(2) 0.0352(16) -0.0114(14) 0.0048(14) -0.0122(16)
N2 0.052(2) 0.030(2) 0.0393(17) -0.0119(15) 0.0002(15) -0.0115(17)
F15 0.0604(17) 0.0538(17) 0.0536(14) -0.0078(12) -0.0151(12) -0.0246(14)
F16 0.073(2) 0.068(2) 0.0773(18) -0.0004(15) -0.0396(15) -0.0230(16)
F17 0.096(2) 0.0503(18) 0.0671(16) 0.0096(14) -0.0369(15) -0.0188(17)
F18 0.0808(19) 0.0443(16) 0.0505(14) 0.0004(12) -0.0097(13) -0.0272(15)
F19 0.0554(16) 0.0498(16) 0.0387(11) -0.0059(10) -0.0028(11) -0.0255(13)
F21 0.0495(15) 0.0530(17) 0.0769(16) -0.0363(14) 0.0147(12) -0.0202(13)
F22 0.0513(16) 0.085(2) 0.0730(17) -0.0400(15) 0.0232(13) -0.0276(15)
F23 0.0606(17) 0.074(2) 0.0520(14) -0.0097(13) 0.0079(12) -0.0390(15)
F24 0.0758(19) 0.0446(16) 0.0639(15) -0.0127(12) 0.0025(13) -0.0323(14)
F25 0.0647(17) 0.0483(16) 0.0619(14) -0.0306(12) 0.0148(13) -0.0245(13)
F27 0.0774(19) 0.0564(17) 0.0377(12) -0.0127(12) 0.0127(12) -0.0136(15)
F28 0.095(2) 0.094(2) 0.0579(16) -0.0284(16) 0.0356(16) -0.0172(19)
F29 0.070(2) 0.091(2) 0.093(2) -0.0444(18) 0.0276(17) 0.0049(18)
F30 0.0600(18) 0.0590(19) 0.0717(16) -0.0251(15) -0.0072(14) 0.0072(15)
F31 0.0626(16) 0.0442(15) 0.0389(12) -0.0148(11) 0.0006(11) -0.0045(12)
F33 0.0789(19) 0.0456(16) 0.0555(14) -0.0124(12) -0.0050(13) -0.0134(14)
F34 0.073(2) 0.056(2) 0.113(2) -0.0096(18) -0.0338(18) -0.0076(17)
F35 0.0496(18) 0.062(2) 0.173(3) -0.042(2) 0.0051(19) 0.0015(16)
F36 0.076(2) 0.086(2) 0.142(3) -0.063(2) 0.051(2) -0.0207(19)
F37 0.088(2) 0.0668(19) 0.0708(18) -0.0352(16) 0.0264(16) -0.0150(17)
F39 0.0673(19) 0.0562(18) 0.102(2) -0.0496(16) 0.0119(16) -0.0183(15)
F40 0.106(3) 0.062(2) 0.135(3) -0.047(2) 0.006(2) -0.044(2)
F41 0.085(2) 0.111(3) 0.162(3) -0.048(3) 0.021(2) -0.065(2)
F42 0.059(2) 0.135(4) 0.232(5) -0.105(3) 0.048(3) -0.038(2)
F43 0.0557(18) 0.066(2) 0.152(3) -0.066(2) 0.0113(18) -0.0121(16)
F45 0.0787(19) 0.0570(18) 0.0617(15) -0.0208(13) -0.0150(13) -0.0244(16)
F46 0.0668(18) 0.074(2) 0.0452(13) -0.0205(13) -0.0056(12) -0.0071(15)
F47 0.0731(19) 0.071(2) 0.0557(15) 0.0058(14) 0.0082(14) -0.0202(16)
F48 0.0709(19) 0.065(2) 0.0752(17) -0.0055(14) 0.0060(14) -0.0368(17)
F49 0.0547(16) 0.0566(17) 0.0580(14) -0.0181(13) -0.0008(12) -0.0223(13)
V1 0.0382(4) 0.0360(4) 0.0318(3) -0.0114(3) 0.0017(3) -0.0102(3)
C101 0.141(8) 0.133(9) 0.167(8) -0.064(7) 0.031(8) -0.051(7)
C102 0.118(7) 0.133(9) 0.176(9) -0.070(7) 0.032(8) -0.047(7)
C103 0.104(7) 0.132(9) 0.176(8) -0.072(7) 0.023(8) -0.042(7)
C104 0.107(7) 0.132(9) 0.176(8) -0.072(7) 0.022(8) -0.038(7)
C105 0.111(7) 0.133(9) 0.174(9) -0.071(7) 0.024(8) -0.044(7)
C106 0.135(8) 0.137(9) 0.169(8) -0.072(7) 0.031(8) -0.047(7)
C107 0.248(17) 0.136(12) 0.189(10) -0.032(10) 0.000(14) -0.034(13)
C201 0.064(6) 0.087(10) 0.053(7) -0.015(8) -0.016(5) -0.013(7)
C202 0.059(6) 0.086(11) 0.058(9) -0.022(8) -0.011(5) -0.005(7)
C203 0.056(6) 0.086(11) 0.052(9) -0.027(9) -0.008(5) -0.004(7)
C204 0.062(6) 0.084(11) 0.054(8) -0.033(9) -0.006(6) -0.011(7)
C205 0.058(6) 0.087(11) 0.052(8) -0.026(9) 0.001(6) -0.013(7)
C206 0.055(6) 0.090(11) 0.048(8) -0.022(8) -0.006(5) -0.009(7)
C207 0.097(8) 0.093(9) 0.079(7) -0.015(7) -0.016(6) -0.035(7)

loop_
_geom_bond_atom_site_label_1
_geom_bond_atom_site_label_2
_geom_bond_distance
_geom_bond_site_symmetry_2
_geom_bond_publ_flag
C11 C5 1.400(6) . ?
C11 C12 1.410(6) . ?
C11 V1 2.309(4) . ?
C12 C13 1.406(6) . ?
C12 V1 2.290(5) . ?
C13 C4 1.394(6) . ?
C13 V1 2.265(5) . ?
C4 C5 1.405(6) . ?
C4 V1 2.284(4) . ?
C5 V1 2.305(4) . ?
C6 C10 1.404(6) . ?
C6 C7 1.412(6) . ?
C6 V1 2.273(4) . ?
C7 C8 1.403(6) . ?
C7 V1 2.289(4) . ?
C8 C9 1.410(6) . ?
C8 V1 2.282(3) . ?
C9 C10 1.419(5) . ?
C9 V1 2.295(4) . ?
C10 V1 2.293(4) . ?
C1 N1 1.235(5) . ?
C1 C2 1.505(5) . ?
C1 V1 2.022(4) . ?
C2 C3 1.459(5) . ?
C3 N2 1.133(4) . ?
C14 C15 1.380(6) . ?
C14 C19 1.387(6) . ?
C14 B1 1.644(6) . ?
C15 F15 1.352(5) . ?
C15 C16 1.391(6) . ?
C16 F16 1.350(5) . ?
C16 C17 1.352(7) . ?
C17 F17 1.362(5) . ?
C17 C18 1.376(7) . ?
C18 F18 1.342(5) . ?
C18 C19 1.376(6) . ?
C19 F19 1.362(5) . ?
C20 C21 1.384(5) . ?
C20 C25 1.392(6) . ?
C20 B1 1.645(6) . ?
C21 F21 1.360(5) . ?
C21 C22 1.378(6) . ?
C22 F22 1.345(4) . ?
C22 C23 1.356(6) . ?
C23 F23 1.347(5) . ?
C23 C24 1.370(6) . ?
C24 F24 1.339(5) . ?
C24 C25 1.381(6) . ?
C25 F25 1.353(4) . ?
C26 C27 1.390(5) . ?
C26 C31 1.392(6) . ?
C26 B1 1.642(5) . ?
C27 F27 1.345(5) . ?
C27 C28 1.371(6) . ?
C28 F28 1.353(4) . ?
C28 C29 1.365(7) . ?
C29 F29 1.336(5) . ?
C29 C30 1.369(6) . ?
C30 F30 1.345(5) . ?
C30 C31 1.376(5) . ?
C31 F31 1.362(4) . ?
C32 C37 1.377(6) . ?
C32 C33 1.394(6) . ?
C32 B2 1.619(6) . ?
C33 F33 1.344(5) . ?
C33 C34 1.370(6) . ?
C34 F34 1.343(6) . ?
C34 C35 1.357(7) . ?
C35 F35 1.354(5) . ?
C35 C36 1.363(7) . ?
C36 F36 1.336(5) . ?
C36 C37 1.394(7) . ?
C37 F37 1.357(5) . ?
C38 C43 1.377(6) . ?
C38 C39 1.384(6) . ?
C38 B2 1.623(7) . ?
C39 F39 1.349(5) . ?
C39 C40 1.367(7) . ?
C40 F40 1.347(6) . ?
C40 C41 1.352(7) . ?
C41 F41 1.350(6) . ?
C41 C42 1.374(8) . ?
C42 F42 1.351(6) . ?
C42 C43 1.374(7) . ?
C43 F43 1.362(5) . ?
C44 C49 1.378(6) . ?
C44 C45 1.397(6) . ?
C44 B2 1.633(6) . ?
C45 F45 1.342(5) . ?
C45 C46 1.384(6) . ?
C46 C47 1.342(7) . ?
C46 F46 1.358(5) . ?
C47 F47 1.351(5) . ?
C47 C48 1.362(6) . ?
C48 F48 1.344(5) . ?
C48 C49 1.388(6) . ?
C49 F49 1.362(5) . ?
B1 N1 1.596(5) . ?
B2 N2 1.598(5) . ?
N1 V1 2.114(3) . ?
C101 C107 1.37(2) . ?
C101 C102 1.339(9) . ?
C101 C106 1.345(9) . ?
C102 C103 1.335(9) . ?
C103 C104 1.337(9) . ?
C104 C105 1.343(9) . ?
C105 C106 1.336(9) . ?
C201 C207 1.30(4) . ?
C201 C202 1.32(3) . ?
C201 C206 1.43(3) . ?
C202 C203 1.39(3) . ?
C203 C204 1.34(3) . ?
C204 C205 1.44(3) . ?
C205 C206 1.38(3) . ?
